data_7131812
loop_
_publ_author_name
'Sharma, Ruchi'
'Jain, Swati'
'Sihag, Naveen'
'Yadav, M. Ramu'

_publ_section_title
;
 Ligand-free Pd-catalyzed double Heck reaction of
 <i>N</i>-(<i>o</i>-bromoaryl)acrylamides with
 &#x3b1;-F/CF<sub>3</sub>-acrylates.
;
_journal_name_full 'Chemical communications (Cambridge, England)'
_journal_paper_doi 10.1039/d3cc01740k
_journal_year 2023
_chemical_formula_moiety 'C8 H8 F2 O4'
_chemical_formula_sum 'C8 H8 F2 O4'
_chemical_formula_weight 206.14
_space_group_crystal_system triclinic
_space_group_IT_number 2
_space_group_name_Hall '-P 1'
_space_group_name_H-M_alt 'P -1'
_symmetry_Int_Tables_number 2
_atom_sites_solution_primary iterative
_audit_creation_date 2022-12-28
_audit_creation_method
;
Olex2 1.5
(compiled 2022.04.07 svn.rca3783a0 for OlexSys, GUI svn.r6498)
;
_audit_update_record
;
2022-12-29 deposited with the CCDC.	2023-06-13 downloaded from the CCDC.
;
_cell_angle_alpha 102.961(2)
_cell_angle_beta 109.449(2)
_cell_angle_gamma 96.622(2)
_cell_formula_units_Z 1
_cell_length_a 5.6570(4)
_cell_length_b 6.5148(4)
_cell_length_c 6.5836(5)
_cell_measurement_reflns_used 3817
_cell_measurement_temperature 301(2)
_cell_measurement_theta_max 26.38
_cell_measurement_theta_min 3.28
_cell_volume 218.14(3)
_computing_cell_refinement 'SAINT V8.40B (?, 2016)'
_computing_data_reduction 'SAINT V8.40B (?, 2016)'
_computing_molecular_graphics 'Olex2 1.5 (Dolomanov et al., 2009)'
_computing_publication_material 'Olex2 1.5 (Dolomanov et al., 2009)'
_computing_structure_refinement 'olex2.refine 1.5 (Bourhis et al., 2015)'
_computing_structure_solution 'olex2.solve 1.5 (Bourhis et al., 2015)'
_diffrn_ambient_temperature 301.00
_diffrn_measured_fraction_theta_full 0.9962
_diffrn_measured_fraction_theta_max 0.9967
_diffrn_measurement_device_type 'Bruker APEX-II CCD'
_diffrn_measurement_method '\f and \w scans'
_diffrn_radiation_type 'Mo K\a'
_diffrn_radiation_wavelength 0.71073
_diffrn_reflns_av_R_equivalents 0.0383
_diffrn_reflns_av_unetI/netI 0.0243
_diffrn_reflns_Laue_measured_fraction_full 0.9962
_diffrn_reflns_Laue_measured_fraction_max 0.9967
_diffrn_reflns_limit_h_max 7
_diffrn_reflns_limit_h_min -7
_diffrn_reflns_limit_k_max 8
_diffrn_reflns_limit_k_min -8
_diffrn_reflns_limit_l_max 8
_diffrn_reflns_limit_l_min -8
_diffrn_reflns_number 5448
_diffrn_reflns_point_group_measured_fraction_full 0.9962
_diffrn_reflns_point_group_measured_fraction_max 0.9967
_diffrn_reflns_theta_full 25.2417
_diffrn_reflns_theta_max 26.44
_diffrn_reflns_theta_min 3.28
_diffrn_source_current 1.0
_diffrn_source_power 0.05
_diffrn_source_voltage 50.0
_diffrn_standards_number 0
_exptl_absorpt_coefficient_mu 0.151
_exptl_absorpt_correction_T_max 0.988
_exptl_absorpt_correction_T_min 0.973
_exptl_absorpt_correction_type multi-scan
_exptl_absorpt_process_details
;
SADABS-2016/2 (Bruker,2016/2) was used for absorption correction.
wR2(int) was 0.1562 before and 0.0546 after correction.
The Ratio of minimum to maximum transmission is 0.9049.
The \l/2 correction factor is Not present.
;
_exptl_crystal_colour colorless
_exptl_crystal_colour_primary colorless
_exptl_crystal_density_diffrn 1.569
_exptl_crystal_description block
_exptl_crystal_F_000 106.0
_exptl_crystal_size_max 0.22
_exptl_crystal_size_mid 0.15
_exptl_crystal_size_min 0.08
_refine_diff_density_max 0.1849
_refine_diff_density_min -0.1439
_refine_diff_density_rms 0.0341
_refine_ls_d_res_high 0.7981
_refine_ls_d_res_low 6.2116
_refine_ls_goodness_of_fit_ref 1.1251
_refine_ls_hydrogen_treatment constr
_refine_ls_matrix_type full
_refine_ls_number_constraints 6
_refine_ls_number_parameters 65
_refine_ls_number_reflns 898
_refine_ls_number_restraints 0
_refine_ls_restrained_S_all 1.1251
_refine_ls_R_factor_all 0.0349
_refine_ls_R_factor_gt 0.0324
_refine_ls_shift/su_max -0.0003
_refine_ls_shift/su_mean 0.0001
_refine_ls_structure_factor_coef Fsqd
_refine_ls_weighting_details 'w=1/[\s^2^(Fo^2^)+(0.0347P)^2^+0.0503P] where P=(Fo^2^+2Fc^2^)/3'
_refine_ls_weighting_scheme calc
_refine_ls_wR_factor_gt 0.0868
_refine_ls_wR_factor_ref 0.0897
_reflns_Friedel_coverage 0.0
_reflns_limit_h_max 6
_reflns_limit_h_min -7
_reflns_limit_k_max 7
_reflns_limit_k_min -8
_reflns_limit_l_max 8
_reflns_limit_l_min 0
_reflns_number_gt 824
_reflns_number_total 901
_reflns_threshold_expression I>=2u(I)
_cod_data_source_file d3cc01740k2.cif
_cod_data_source_block VS_297SPOT1_0m_a_a
_cod_database_code 7131812
_olex2_refinement_description
;
1. Fixed Uiso
 At 1.2 times of:
  All C(H) groups
 At 1.5 times of:
  All C(H,H,H) groups
2.a Aromatic/amide H refined with riding coordinates:
 C4(H4)
2.b Idealised Me refined as rotating group:
 C1(H1a,H1b,H1c)
;
_olex2_submission_special_instructions 'No special instructions were received'

loop_
_space_group_symop_id
_space_group_symop_operation_xyz
1 x,y,z
2 -x,-y,-z

loop_
_atom_site_label
_atom_site_type_symbol
_atom_site_fract_x
_atom_site_fract_y
_atom_site_fract_z
_atom_site_U_iso_or_equiv
_atom_site_adp_type
_atom_site_occupancy
_atom_site_refinement_flags_posn
F1 F 0.46333(15) 0.63635(12) 0.72375(15) 0.0513(3) Uani 1.000000 .
O1 O 0.68246(17) 0.33845(15) 0.83798(16) 0.0440(3) Uani 1.000000 .
O2 O 0.3181(2) 0.08784(16) 0.6800(2) 0.0584(3) Uani 1.000000 .
C1 C 0.8213(3) 0.1778(2) 0.9099(3) 0.0513(4) Uani 1.000000 .
H1a H 0.9968(6) 0.2452(4) 1.0006(16) 0.0769(6) Uiso 1.000000 GR
H1b H 0.7450(13) 0.1119(13) 0.9960(16) 0.0769(6) Uiso 1.000000 GR
H1c H 0.8142(18) 0.0699(10) 0.7807(3) 0.0769(6) Uiso 1.000000 GR
C2 C 0.4325(2) 0.2682(2) 0.7237(2) 0.0376(3) Uani 1.000000 .
C3 C 0.3064(2) 0.4421(2) 0.6547(2) 0.0363(3) Uani 1.000000 .
C4 C 0.0596(2) 0.4147(2) 0.5334(2) 0.0371(3) Uani 1.000000 .
H4 H -0.0424(2) 0.2779(2) 0.4889(2) 0.0445(4) Uiso 1.000000 R

loop_
_atom_site_aniso_label
_atom_site_aniso_U_11
_atom_site_aniso_U_22
_atom_site_aniso_U_33
_atom_site_aniso_U_12
_atom_site_aniso_U_13
_atom_site_aniso_U_23
F1 0.0382(5) 0.0344(4) 0.0725(6) 0.0029(3) 0.0093(4) 0.0176(4)
O1 0.0323(5) 0.0404(5) 0.0537(6) 0.0077(4) 0.0061(4) 0.0176(4)
O2 0.0442(6) 0.0355(5) 0.0804(8) 0.0029(4) 0.0032(5) 0.0202(5)
C1 0.0417(8) 0.0527(9) 0.0588(9) 0.0200(6) 0.0096(7) 0.0232(7)
C2 0.0344(7) 0.0362(7) 0.0386(7) 0.0062(5) 0.0092(5) 0.0106(5)
C3 0.0356(7) 0.0316(6) 0.0402(7) 0.0047(5) 0.0125(5) 0.0106(5)
C4 0.0359(7) 0.0344(6) 0.0391(7) 0.0056(5) 0.0113(5) 0.0116(5)

loop_
_atom_type_symbol
_atom_type_scat_dispersion_real
_atom_type_scat_dispersion_imag
_atom_type_scat_Cromer_Mann_a1
_atom_type_scat_Cromer_Mann_a2
_atom_type_scat_Cromer_Mann_a3
_atom_type_scat_Cromer_Mann_a4
_atom_type_scat_Cromer_Mann_b1
_atom_type_scat_Cromer_Mann_b2
_atom_type_scat_Cromer_Mann_b3
_atom_type_scat_Cromer_Mann_b4
_atom_type_scat_Cromer_Mann_c
_atom_type_scat_source
_atom_type_scat_dispersion_source
C 0.00347 0.00161 2.31000 1.02000 1.58860 0.86500 20.84390 10.20750 0.56870 51.65120 0.21560 'International Tables Volume C Table 6.1.1.4 (pp. 500-502)' 'Henke, Gullikson and Davis, At. Data and Nucl. Data Tables, 1993, 54, 2'
F 0.01794 0.01033 3.53920 2.64120 1.51700 1.02430 10.28250 4.29440 0.26150 26.14760 0.27760 'International Tables Volume C Table 6.1.1.4 (pp. 500-502)' 'Henke, Gullikson and Davis, At. Data and Nucl. Data Tables, 1993, 54, 2'
H 0.00000 0.00000 0.49300 0.32291 0.14019 0.04081 10.51090 26.12570 3.14236 57.79970 0.00304 'International Tables Volume C Table 6.1.1.4 (pp. 500-502)' 'Henke, Gullikson and Davis, At. Data and Nucl. Data Tables, 1993, 54, 2'
O 0.01158 0.00611 3.04850 2.28680 1.54630 0.86700 13.27710 5.70110 0.32390 32.90890 0.25080 'International Tables Volume C Table 6.1.1.4 (pp. 500-502)' 'Henke, Gullikson and Davis, At. Data and Nucl. Data Tables, 1993, 54, 2'

loop_
_geom_angle_atom_site_label_1
_geom_angle_atom_site_label_2
_geom_angle_atom_site_label_3
_geom_angle
_geom_angle_site_symmetry_1
_geom_angle_site_symmetry_3
_geom_angle_publ_flag
C2 O1 C1 115.42(10) . . ?
H1a C1 O1 109.5 . . ?
H1b C1 O1 109.5 . . ?
H1b C1 H1a 109.5 . . ?
H1c C1 O1 109.5 . . ?
H1c C1 H1a 109.5 . . ?
H1c C1 H1b 109.5 . . ?
O2 C2 O1 125.28(12) . . ?
C3 C2 O1 111.80(11) . . ?
C3 C2 O2 122.91(12) . . ?
C2 C3 F1 114.82(11) . . ?
C4 C3 F1 120.84(11) . . ?
C4 C3 C2 124.33(12) . . ?
C4 C4 C3 123.62(15) 2_566 . ?
H4 C4 C3 118.19(8) . . ?

loop_
_geom_bond_atom_site_label_1
_geom_bond_atom_site_label_2
_geom_bond_distance
_geom_bond_site_symmetry_2
_geom_bond_publ_flag
F1 C3 1.3454(14) . ?
O1 C1 1.4495(16) . ?
O1 C2 1.3278(15) . ?
O2 C2 1.1967(16) . ?
C1 H1a 0.9600 . ?
C1 H1b 0.9600 . ?
C1 H1c 0.9600 . ?
C2 C3 1.4830(18) . ?
C3 C4 1.3249(19) . ?
C4 C4 1.441(2) 2_566 ?
C4 H4 0.9300 . ?

loop_
_geom_torsion_atom_site_label_1
_geom_torsion_atom_site_label_2
_geom_torsion_atom_site_label_3
_geom_torsion_atom_site_label_4
_geom_torsion
_geom_torsion_site_symmetry_1
_geom_torsion_site_symmetry_2
_geom_torsion_site_symmetry_3
_geom_torsion_site_symmetry_4
_geom_torsion_publ_flag
F1 C3 C2 O1 -1.60(12) . . . . ?
F1 C3 C2 O2 178.17(12) . . . . ?
F1 C3 C4 C4 -0.04(14) . . . 2_566 ?
O1 C2 C3 C4 177.99(11) . . . . ?
O2 C2 C3 C4 -2.24(17) . . . . ?
C2 C3 C4 C4 -179.62(15) . . . 2_566 ?
C3 C4 C4 C3 180.00(19) . . 2_566 2_566 ?
